data_2216503
loop_
_publ_author_name
'Hongyun Wang'
'Handong Yin'
'Daqi Wang'

_publ_section_title
;
 Chloridodimethyl(quinaldato)tin(IV)
;
_journal_coeditor_code HB2653
_journal_issue 12
_journal_name_full 'Acta Crystallographica Section E'
_journal_page_first m3059
_journal_page_last m3059
_journal_paper_doi 10.1107/S1600536807058229
_journal_volume 63
_journal_year 2007
_chemical_formula_iupac '[Sn (C H3)2 (C10 H6 N O2) Cl]'
_chemical_formula_moiety 'C12 H12 Cl N O2 Sn'
_chemical_formula_sum 'C12 H12 Cl N O2 Sn'
_chemical_formula_weight 356.37
_chemical_name_systematic
;
Chloridodimethyl(quinaldato)tin(IV)
;
_space_group_IT_number 14
_symmetry_cell_setting monoclinic
_symmetry_space_group_name_Hall '-P 2ybc'
_symmetry_space_group_name_H-M 'P 1 21/c 1'
_atom_sites_solution_hydrogens geom
_atom_sites_solution_primary direct
_atom_sites_solution_secondary difmap
_audit_creation_method SHELXL-97
_cell_angle_alpha 90.00
_cell_angle_beta 107.811(10)
_cell_angle_gamma 90.00
_cell_formula_units_Z 4
_cell_length_a 10.093(10)
_cell_length_b 10.245(10)
_cell_length_c 13.763(7)
_cell_measurement_reflns_used 3020
_cell_measurement_temperature 298(2)
_cell_measurement_theta_max 26.87
_cell_measurement_theta_min 2.21
_cell_volume 1355(2)
_computing_cell_refinement 'SAINT (Siemens, 1996)'
_computing_data_collection 'SMART (Siemens, 1996)'
_computing_data_reduction 'SAINT (Siemens, 1996)'
_computing_molecular_graphics 'SHELXTL (Sheldrick, 1997b)'
_computing_publication_material 'SHELXTL (Sheldrick, 1997b)'
_computing_structure_refinement 'SHELXL97 (Sheldrick, 1997a)'
_computing_structure_solution 'SHELXS97 (Sheldrick, 1997a)'
_diffrn_ambient_temperature 298(2)
_diffrn_measured_fraction_theta_full 0.994
_diffrn_measured_fraction_theta_max 0.994
_diffrn_measurement_device_type 'Siemens SMART CCD'
_diffrn_measurement_method \w
_diffrn_radiation_monochromator graphite
_diffrn_radiation_source 'fine-focus sealed tube'
_diffrn_radiation_type MoK\a
_diffrn_radiation_wavelength 0.71073
_diffrn_reflns_av_R_equivalents 0.0351
_diffrn_reflns_av_sigmaI/netI 0.0360
_diffrn_reflns_limit_h_max 11
_diffrn_reflns_limit_h_min -11
_diffrn_reflns_limit_k_max 12
_diffrn_reflns_limit_k_min -11
_diffrn_reflns_limit_l_max 12
_diffrn_reflns_limit_l_min -16
_diffrn_reflns_number 6777
_diffrn_reflns_theta_full 25.01
_diffrn_reflns_theta_max 25.01
_diffrn_reflns_theta_min 2.12
_exptl_absorpt_coefficient_mu 2.072
_exptl_absorpt_correction_T_max 0.820
_exptl_absorpt_correction_T_min 0.470
_exptl_absorpt_correction_type multi-scan
_exptl_absorpt_process_details '(SADABS; Sheldrick, 1996)'
_exptl_crystal_colour colourless
_exptl_crystal_density_diffrn 1.747
_exptl_crystal_density_method 'not measured'
_exptl_crystal_description block
_exptl_crystal_F_000 696
_exptl_crystal_size_max 0.43
_exptl_crystal_size_mid 0.22
_exptl_crystal_size_min 0.10
_refine_diff_density_max 0.517
_refine_diff_density_min -0.642
_refine_ls_extinction_method none
_refine_ls_goodness_of_fit_ref 1.000
_refine_ls_hydrogen_treatment constr
_refine_ls_matrix_type full
_refine_ls_number_parameters 154
_refine_ls_number_reflns 2370
_refine_ls_number_restraints 0
_refine_ls_restrained_S_all 1.000
_refine_ls_R_factor_all 0.0456
_refine_ls_R_factor_gt 0.0306
_refine_ls_shift/su_max 0.000
_refine_ls_shift/su_mean 0.000
_refine_ls_structure_factor_coef Fsqd
_refine_ls_weighting_details 'calc w=1/[\s^2^(Fo^2^)+(0.0500P)^2^+1.1110P] where P=(Fo^2^+2Fc^2^)/3'
_refine_ls_weighting_scheme calc
_refine_ls_wR_factor_gt 0.0761
_refine_ls_wR_factor_ref 0.0915
_reflns_number_gt 1864
_reflns_number_total 2370
_reflns_threshold_expression >2sigma(I)
_cod_data_source_file hb2653.cif
_cod_data_source_block I
_cod_depositor_comments
;
The following automatic conversions were performed:
'_symmetry_cell_setting' value 'Monoclinic' changed to 'monoclinic'
according to '/home/saulius/struct/CIF-dictionaries/cif_core.dic'
dictionary named 'cif_core.dic' version 2.4.1 from 2010-06-29.

Automatic conversion script
Id: cif_fix_enum 1527 2010-12-29 10:47:43Z saulius 

The following automatic conversions were performed:

'_symmetry_cell_setting' value 'Monoclinic' changed to 'monoclinic'
according to /home/saulius/struct/CIF-dictionaries/cif_core.dic
dictionary named 'cif_core.dic' version 2.4.1 from 2010-06-29.

Automatic conversion script
Id: cif_fix_values 1715 2011-07-08 13:25:40Z adriana 
;
_cod_original_sg_symbol_H-M 'P 21/c'
_cod_database_code 2216503
_cod_database_fobs_code 2216503

loop_
_symmetry_equiv_pos_as_xyz
'x, y, z'
'-x, y+1/2, -z+1/2'
'-x, -y, -z'
'x, -y-1/2, z-1/2'

loop_
_atom_site_type_symbol
_atom_site_label
_atom_site_fract_x
_atom_site_fract_y
_atom_site_fract_z
_atom_site_U_iso_or_equiv
_atom_site_adp_type
_atom_site_calc_flag
_atom_site_refinement_flags
_atom_site_occupancy
Sn Sn1 0.84595(3) 0.38500(3) 0.11961(2) 0.04570(15) Uani d . 1
Cl Cl1 0.9399(2) 0.58899(17) 0.20610(15) 0.1085(7) Uani d . 1
N N1 0.6902(3) 0.2501(3) -0.0062(2) 0.0404(8) Uani d . 1
O O1 0.7184(3) 0.5072(3) 0.0152(2) 0.0527(8) Uani d . 1
O O2 0.5316(4) 0.5410(4) -0.1171(3) 0.0745(11) Uani d . 1
C C1 0.6110(5) 0.4669(5) -0.0584(4) 0.0491(11) Uani d . 1
C C2 0.5919(4) 0.3224(4) -0.0701(3) 0.0432(10) Uani d . 1
C C3 0.4796(5) 0.2692(5) -0.1459(3) 0.0559(12) Uani d . 1
H H3 0.4110 0.3226 -0.1876 0.067 Uiso calc R 1
C C4 0.4729(6) 0.1371(6) -0.1573(4) 0.0630(15) Uani d . 1
H H4 0.3993 0.0996 -0.2077 0.076 Uiso calc R 1
C C5 0.5757(5) 0.0577(5) -0.0939(4) 0.0557(12) Uani d . 1
C C6 0.6834(5) 0.1170(4) -0.0167(4) 0.0472(11) Uani d . 1
C C7 0.7870(5) 0.0395(5) 0.0500(4) 0.0608(13) Uani d . 1
H H7 0.8583 0.0780 0.1016 0.073 Uiso calc R 1
C C8 0.7814(7) -0.0936(5) 0.0380(6) 0.0799(19) Uani d . 1
H H8 0.8493 -0.1453 0.0822 0.096 Uiso calc R 1
C C9 0.6768(8) -0.1520(6) -0.0385(6) 0.085(2) Uani d . 1
H H9 0.6765 -0.2423 -0.0453 0.102 Uiso calc R 1
C C10 0.5746(8) -0.0815(6) -0.1038(5) 0.0765(19) Uani d . 1
H H10 0.5045 -0.1229 -0.1545 0.092 Uiso calc R 1
C C11 0.7655(5) 0.3133(5) 0.2328(4) 0.0623(13) Uani d . 1
H H11A 0.6855 0.3638 0.2332 0.093 Uiso calc R 1
H H11B 0.8351 0.3197 0.2982 0.093 Uiso calc R 1
H H11C 0.7389 0.2237 0.2188 0.093 Uiso calc R 1
C C12 1.0181(5) 0.3270(6) 0.0735(5) 0.0815(18) Uani d . 1
H H12A 1.0249 0.3822 0.0188 0.122 Uiso calc R 1
H H12B 1.0060 0.2381 0.0505 0.122 Uiso calc R 1
H H12C 1.1016 0.3344 0.1301 0.122 Uiso calc R 1

loop_
_atom_site_aniso_label
_atom_site_aniso_U_11
_atom_site_aniso_U_22
_atom_site_aniso_U_33
_atom_site_aniso_U_12
_atom_site_aniso_U_13
_atom_site_aniso_U_23
Sn1 0.0431(2) 0.0443(2) 0.0489(2) -0.00363(13) 0.01283(14) 0.00114(14)
Cl1 0.1292(16) 0.0709(11) 0.0931(13) -0.0353(10) -0.0139(11) -0.0156(9)
N1 0.051(2) 0.035(2) 0.0390(19) 0.0010(16) 0.0183(16) -0.0001(15)
O1 0.0593(19) 0.0362(18) 0.060(2) 0.0000(14) 0.0143(16) 0.0035(15)
O2 0.079(2) 0.062(2) 0.072(2) 0.016(2) 0.007(2) 0.024(2)
C1 0.056(3) 0.045(3) 0.050(3) 0.005(2) 0.021(2) 0.007(2)
C2 0.048(2) 0.044(3) 0.040(2) -0.003(2) 0.0166(19) -0.001(2)
C3 0.056(3) 0.071(4) 0.041(3) -0.007(2) 0.015(2) 0.001(2)
C4 0.062(3) 0.084(4) 0.048(3) -0.028(3) 0.024(2) -0.023(3)
C5 0.071(3) 0.053(3) 0.055(3) -0.018(3) 0.037(3) -0.018(3)
C6 0.062(3) 0.035(2) 0.056(3) -0.004(2) 0.035(2) -0.005(2)
C7 0.073(3) 0.041(3) 0.070(3) 0.008(2) 0.024(3) 0.002(2)
C8 0.109(5) 0.038(3) 0.111(5) 0.017(3) 0.060(4) 0.011(3)
C9 0.124(6) 0.036(3) 0.128(6) -0.017(4) 0.089(5) -0.022(4)
C10 0.108(5) 0.055(4) 0.095(5) -0.027(3) 0.074(4) -0.028(3)
C11 0.065(3) 0.072(4) 0.052(3) 0.012(3) 0.021(2) 0.007(3)
C12 0.057(3) 0.082(4) 0.120(5) 0.012(3) 0.049(3) 0.029(4)

loop_
_atom_type_symbol
_atom_type_description
_atom_type_scat_dispersion_real
_atom_type_scat_dispersion_imag
_atom_type_scat_source
C C 0.0033 0.0016 'International Tables Vol C Tables 4.2.6.8 and 6.1.1.4'
H H 0.0000 0.0000 'International Tables Vol C Tables 4.2.6.8 and 6.1.1.4'
N N 0.0061 0.0033 'International Tables Vol C Tables 4.2.6.8 and 6.1.1.4'
O O 0.0106 0.0060 'International Tables Vol C Tables 4.2.6.8 and 6.1.1.4'
Sn Sn -0.6537 1.4246 'International Tables Vol C Tables 4.2.6.8 and 6.1.1.4'
Cl Cl 0.1484 0.1585 'International Tables Vol C Tables 4.2.6.8 and 6.1.1.4'

loop_
_geom_angle_atom_site_label_1
_geom_angle_atom_site_label_2
_geom_angle_atom_site_label_3
_geom_angle
_geom_angle_publ_flag
O1 Sn1 C11 115.73(17) n
O1 Sn1 C12 111.2(2) n
C11 Sn1 C12 131.8(2) n
O1 Sn1 N1 73.22(14) n
C11 Sn1 N1 90.98(18) n
C12 Sn1 N1 92.2(2) n
O1 Sn1 Cl1 83.42(11) n
C11 Sn1 Cl1 96.77(17) n
C12 Sn1 Cl1 98.9(2) n
N1 Sn1 Cl1 156.47(10) n
C2 N1 C6 118.7(4) ?
C2 N1 Sn1 110.4(3) ?
C6 N1 Sn1 130.7(3) ?
C1 O1 Sn1 123.3(3) ?
O2 C1 O1 122.8(4) ?
O2 C1 C2 120.6(4) ?
O1 C1 C2 116.5(4) ?
N1 C2 C3 123.2(4) ?
N1 C2 C1 115.7(4) ?
C3 C2 C1 121.1(4) ?
C4 C3 C2 118.4(5) ?
C4 C3 H3 120.8 ?
C2 C3 H3 120.8 ?
C3 C4 C5 120.4(5) ?
C3 C4 H4 119.8 ?
C5 C4 H4 119.8 ?
C4 C5 C6 118.5(5) ?
C4 C5 C10 122.6(6) ?
C6 C5 C10 119.0(6) ?
N1 C6 C5 120.8(5) ?
N1 C6 C7 119.3(4) ?
C5 C6 C7 119.9(4) ?
C8 C7 C6 119.1(6) ?
C8 C7 H7 120.4 ?
C6 C7 H7 120.4 ?
C7 C8 C9 121.1(6) ?
C7 C8 H8 119.4 ?
C9 C8 H8 119.4 ?
C10 C9 C8 121.8(6) ?
C10 C9 H9 119.1 ?
C8 C9 H9 119.1 ?
C9 C10 C5 119.1(6) ?
C9 C10 H10 120.5 ?
C5 C10 H10 120.5 ?
Sn1 C11 H11A 109.5 ?
Sn1 C11 H11B 109.5 ?
H11A C11 H11B 109.5 ?
Sn1 C11 H11C 109.5 ?
H11A C11 H11C 109.5 ?
H11B C11 H11C 109.5 ?
Sn1 C12 H12A 109.5 ?
Sn1 C12 H12B 109.5 ?
H12A C12 H12B 109.5 ?
Sn1 C12 H12C 109.5 ?
H12A C12 H12C 109.5 ?
H12B C12 H12C 109.5 ?

loop_
_geom_bond_atom_site_label_1
_geom_bond_atom_site_label_2
_geom_bond_distance
_geom_bond_publ_flag
Sn1 O1 2.040(3) y
Sn1 C11 2.098(5) y
Sn1 C12 2.109(5) y
Sn1 N1 2.390(4) y
Sn1 Cl1 2.448(2) y
N1 C2 1.333(5) ?
N1 C6 1.371(5) ?
O1 C1 1.304(5) ?
O2 C1 1.215(5) ?
C1 C2 1.495(7) ?
C2 C3 1.395(6) ?
C3 C4 1.362(7) ?
C3 H3 0.9300 ?
C4 C5 1.396(8) ?
C4 H4 0.9300 ?
C5 C6 1.404(7) ?
C5 C10 1.433(8) ?
C6 C7 1.407(7) ?
C7 C8 1.373(7) ?
C7 H7 0.9300 ?
C8 C9 1.379(9) ?
C8 H8 0.9300 ?
C9 C10 1.351(10) ?
C9 H9 0.9300 ?
C10 H10 0.9300 ?
C11 H11A 0.9600 ?
C11 H11B 0.9600 ?
C11 H11C 0.9600 ?
C12 H12A 0.9600 ?
C12 H12B 0.9600 ?
C12 H12C 0.9600 ?
